data_1570399
loop_
_publ_author_name
'Marrett, Joseph M.'
'Titi, Hatem M.'
'Teoh, Yong'
'Fri&#x161;&#x10d;i&#x107;, Tomislav'

_publ_section_title
;
 Supramolecular "baking powder": a hexameric halogen-bonded phosphonium
 salt cage encapsulates and functionalises small-molecule carbonyl
 compounds.
;
_journal_issue 1
_journal_name_full 'Chemical science'
_journal_page_first 298
_journal_page_last 306
_journal_paper_doi 10.1039/d2sc04615f
_journal_volume 15
_journal_year 2023
_chemical_formula_sum 'C22 H23 Br3 N O P'
_chemical_formula_weight 588.11
_chemical_name_systematic '(dibromomethyl)triphenylphosphonium bromide dimethylformamide solvate'
_space_group_crystal_system trigonal
_space_group_IT_number 148
_space_group_name_Hall '-R 3'
_space_group_name_H-M_alt 'R -3 :H'
_atom_sites_solution_hydrogens geom
_atom_sites_solution_primary iterative
_atom_sites_solution_secondary difmap
_audit_creation_method SHELXL-2017/1
_audit_update_record
;
2021-07-07 deposited with the CCDC.	2023-11-21 downloaded from the CCDC.
;
_cell_angle_alpha 90
_cell_angle_beta 90
_cell_angle_gamma 120
_cell_formula_units_Z 18
_cell_length_a 33.1823(9)
_cell_length_b 33.1823(9)
_cell_length_c 11.4506(3)
_cell_measurement_reflns_used 3984
_cell_measurement_temperature 298(2)
_cell_measurement_theta_max 72.609
_cell_measurement_theta_min 2.663
_cell_volume 10918.7(5)
_computing_cell_refinement 'Bruker APEX3'
_computing_data_collection 'Bruker APEX3'
_computing_data_reduction 'Bruker APEX3'
_computing_publication_material 'enCIFer 2020.2.0'
_computing_structure_refinement 'SHELXL-2017/1 (Sheldrick, 2017)'
_computing_structure_solution 'SHELXT 2014/5 (Sheldrick, 2014)'
_diffrn_ambient_temperature 298(2)
_diffrn_measured_fraction_theta_full 0.999
_diffrn_measured_fraction_theta_max 0.996
_diffrn_measurement_device_type 'Bruker AXS D8'
_diffrn_measurement_method '\f and \w scans'
_diffrn_radiation_type CuK\a
_diffrn_radiation_wavelength 1.54178
_diffrn_reflns_av_R_equivalents 0.0540
_diffrn_reflns_av_unetI/netI 0.0203
_diffrn_reflns_Laue_measured_fraction_full 0.999
_diffrn_reflns_Laue_measured_fraction_max 0.996
_diffrn_reflns_limit_h_max 40
_diffrn_reflns_limit_h_min -40
_diffrn_reflns_limit_k_max 40
_diffrn_reflns_limit_k_min -40
_diffrn_reflns_limit_l_max 14
_diffrn_reflns_limit_l_min -10
_diffrn_reflns_number 74379
_diffrn_reflns_point_group_measured_fraction_full 0.999
_diffrn_reflns_point_group_measured_fraction_max 0.996
_diffrn_reflns_theta_full 67.679
_diffrn_reflns_theta_max 72.609
_diffrn_reflns_theta_min 2.663
_exptl_absorpt_coefficient_mu 6.883
_exptl_absorpt_correction_T_max 0.7536
_exptl_absorpt_correction_T_min 0.4217
_exptl_absorpt_correction_type multi-scan
_exptl_absorpt_process_details 'Bruker AXScale'
_exptl_crystal_colour colorless
_exptl_crystal_density_diffrn 1.610
_exptl_crystal_density_method 'not measured'
_exptl_crystal_description needle
_exptl_crystal_F_000 5220
_exptl_crystal_size_max 0.376
_exptl_crystal_size_mid 0.181
_exptl_crystal_size_min 0.106
_refine_diff_density_max 0.646
_refine_diff_density_min -0.659
_refine_diff_density_rms 0.083
_refine_ls_extinction_method none
_refine_ls_goodness_of_fit_ref 1.056
_refine_ls_hydrogen_treatment constr
_refine_ls_matrix_type full
_refine_ls_number_parameters 255
_refine_ls_number_reflns 4798
_refine_ls_number_restraints 335
_refine_ls_restrained_S_all 1.066
_refine_ls_R_factor_all 0.0553
_refine_ls_R_factor_gt 0.0445
_refine_ls_shift/su_max 0.001
_refine_ls_shift/su_mean 0.000
_refine_ls_structure_factor_coef Fsqd
_refine_ls_weighting_details 'w=1/[\s^2^(Fo^2^)+(0.0607P)^2^+56.2572P] where P=(Fo^2^+2Fc^2^)/3'
_refine_ls_weighting_scheme calc
_refine_ls_wR_factor_gt 0.1179
_refine_ls_wR_factor_ref 0.1319
_reflns_Friedel_coverage 0.000
_reflns_number_gt 3981
_reflns_number_total 4798
_reflns_threshold_expression 'I > 2\s(I)'
_cod_data_source_file d2sc04615f2.cif
_cod_data_source_block 1-DMF
_cod_depositor_comments 'Adding full bibliography for 1570391--1570408.cif.'
_cod_original_cell_volume 10918.7(7)
_cod_database_code 1570399
_shelx_shelxl_version_number 2017/1
_shelx_space_group_comment
;
The symmetry employed for this shelxl refinement is uniquely defined
by the following loop, which should always be used as a source of
symmetry information in preference to the above space-group names.
They are only intended as comments.
;
_shelx_estimated_absorpt_t_min 0.182
_shelx_estimated_absorpt_t_max 0.529

loop_
_space_group_symop_operation_xyz
'x, y, z'
'-y, x-y, z'
'-x+y, -x, z'
'x+2/3, y+1/3, z+1/3'
'-y+2/3, x-y+1/3, z+1/3'
'-x+y+2/3, -x+1/3, z+1/3'
'x+1/3, y+2/3, z+2/3'
'-y+1/3, x-y+2/3, z+2/3'
'-x+y+1/3, -x+2/3, z+2/3'
'-x, -y, -z'
'y, -x+y, -z'
'x-y, x, -z'
'-x+2/3, -y+1/3, -z+1/3'
'y+2/3, -x+y+1/3, -z+1/3'
'x-y+2/3, x+1/3, -z+1/3'
'-x+1/3, -y+2/3, -z+2/3'
'y+1/3, -x+y+2/3, -z+2/3'
'x-y+1/3, x+2/3, -z+2/3'

loop_
_atom_site_label
_atom_site_type_symbol
_atom_site_fract_x
_atom_site_fract_y
_atom_site_fract_z
_atom_site_U_iso_or_equiv
_atom_site_adp_type
_atom_site_occupancy
_atom_site_site_symmetry_order
_atom_site_calc_flag
_atom_site_refinement_flags_posn
_atom_site_refinement_flags_adp
_atom_site_refinement_flags_occupancy
_atom_site_disorder_assembly
_atom_site_disorder_group
P1 P 0.15888(4) 0.41528(4) 0.58494(8) 0.0510(2) Uani 1 1 d . . . . .
C2 C 0.18809(15) 0.39026(18) 0.6625(4) 0.0619(11) Uani 1 1 d . . . . .
C3 C 0.18511(19) 0.3493(2) 0.6297(5) 0.0774(14) Uani 1 1 d . . . . .
H3 H 0.167882 0.333117 0.564503 0.093 Uiso 1 1 calc R U . . .
C4 C 0.2088(2) 0.3321(3) 0.6972(7) 0.0999(19) Uani 1 1 d . U . . .
H4 H 0.207496 0.304464 0.675740 0.120 Uiso 1 1 calc R U . . .
C5 C 0.2335(2) 0.3555(3) 0.7930(6) 0.103(2) Uani 1 1 d . U . . .
H5 H 0.249462 0.343908 0.835155 0.123 Uiso 1 1 calc R U . . .
C9 C 0.06478(16) 0.37073(18) 0.6458(4) 0.0619(10) Uani 1 1 d . U . . .
H9 H 0.059457 0.350708 0.583444 0.074 Uiso 1 1 calc R U . . .
C10 C 0.02820(18) 0.3641(2) 0.7179(5) 0.0720(12) Uani 1 1 d . U . . .
H10 H -0.001817 0.339863 0.703583 0.086 Uiso 1 1 calc R U . . .
C11 C 0.0368(2) 0.3937(2) 0.8105(5) 0.0818(14) Uani 1 1 d . U . . .
H11 H 0.012304 0.389419 0.858410 0.098 Uiso 1 1 calc R U . . .
C12 C 0.0807(2) 0.4294(2) 0.8333(4) 0.0819(14) Uani 1 1 d . U . . .
H12 H 0.085911 0.448665 0.897219 0.098 Uiso 1 1 calc R U . . .
C13 C 0.11742(19) 0.4370(2) 0.7623(4) 0.0702(12) Uani 1 1 d . U . . .
H13 H 0.147226 0.461475 0.777360 0.084 Uiso 1 1 calc R U . . .
C14 C 0.19808(16) 0.47626(16) 0.5635(3) 0.0585(10) Uani 1 1 d . U . . .
C15 C 0.24584(18) 0.4936(2) 0.5551(4) 0.0744(13) Uani 1 1 d . U . . .
H15 H 0.258071 0.473946 0.563562 0.089 Uiso 1 1 calc R U . . .
C16 C 0.2749(2) 0.5408(3) 0.5339(5) 0.0986(18) Uani 1 1 d . U . . .
H16 H 0.306907 0.552952 0.528722 0.118 Uiso 1 1 calc R U . . .
C17 C 0.2568(3) 0.5696(2) 0.5206(6) 0.106(2) Uani 1 1 d . U . . .
H17 H 0.276698 0.601076 0.506490 0.127 Uiso 1 1 calc R U . . .
C18 C 0.2105(3) 0.5530(2) 0.5276(5) 0.0959(17) Uani 1 1 d . U . . .
H18 H 0.198814 0.573108 0.518420 0.115 Uiso 1 1 calc R U . . .
C19 C 0.1804(2) 0.50614(19) 0.5485(4) 0.0736(12) Uani 1 1 d . U . . .
H19 H 0.148470 0.494678 0.552493 0.088 Uiso 1 1 calc R U . . .
C20 C 0.14038(15) 0.38679(16) 0.4445(3) 0.0557(9) Uani 1 1 d . U . . .
H20 H 0.119881 0.353319 0.456751 0.067 Uiso 1 1 calc R U . . .
Br21 Br 0.19491(2) 0.39680(2) 0.35500(4) 0.06611(17) Uani 1 1 d . U . . .
Br22 Br 0.10679(2) 0.41110(2) 0.35673(4) 0.06221(16) Uani 1 1 d . U . . .
Br23 Br 0.27529(2) 0.39961(2) 0.17548(5) 0.0813(2) Uani 1 1 d . . . . .
O1A O 0.1786(3) 0.6279(3) 0.4350(6) 0.156(2) Uani 1 1 d . U . . .
C2A C 0.1883(6) 0.6359(4) 0.3316(11) 0.218(6) Uani 1 1 d . U . . .
H2A H 0.220124 0.655956 0.322942 0.262 Uiso 1 1 calc R U . . .
N3A N 0.1707(3) 0.6266(3) 0.2418(7) 0.159(3) Uani 1 1 d . U . . .
C4A C 0.1228(6) 0.5987(6) 0.2560(13) 0.261(8) Uani 1 1 d . U . . .
H4AA H 0.112231 0.569723 0.215793 0.392 Uiso 1 1 calc R U . . .
H4AB H 0.107427 0.614288 0.224395 0.392 Uiso 1 1 calc R U . . .
H4AC H 0.115601 0.592772 0.337611 0.392 Uiso 1 1 calc R U . . .
C5A C 0.1840(5) 0.6405(5) 0.1252(12) 0.202(5) Uani 1 1 d . U . . .
H5AA H 0.215309 0.666296 0.123408 0.302 Uiso 1 1 calc R U . . .
H5AB H 0.163424 0.649749 0.091043 0.302 Uiso 1 1 calc R U . . .
H5AC H 0.182370 0.615038 0.081606 0.302 Uiso 1 1 calc R U . . .
C7 C 0.21310(19) 0.4139(2) 0.7631(4) 0.0809(15) Uani 1 1 d . U . . .
H7 H 0.214832 0.441615 0.786043 0.097 Uiso 1 1 calc R U . . .
C8 C 0.10922(15) 0.40739(16) 0.6676(3) 0.0552(9) Uani 1 1 d . U . . .
C6 C 0.2354(2) 0.3948(3) 0.8279(6) 0.0999(19) Uani 1 1 d . U . . .
H6 H 0.251479 0.409565 0.895579 0.120 Uiso 1 1 calc R U . . .

loop_
_atom_site_aniso_label
_atom_site_aniso_U_11
_atom_site_aniso_U_22
_atom_site_aniso_U_33
_atom_site_aniso_U_23
_atom_site_aniso_U_13
_atom_site_aniso_U_12
P1 0.0524(5) 0.0657(6) 0.0411(5) 0.0057(4) 0.0013(4) 0.0342(5)
C2 0.056(2) 0.087(3) 0.052(2) 0.023(2) 0.0112(17) 0.043(2)
C3 0.076(3) 0.091(3) 0.081(3) 0.026(3) 0.015(3) 0.054(3)
C4 0.096(4) 0.109(5) 0.122(5) 0.053(4) 0.031(3) 0.072(4)
C5 0.070(3) 0.138(5) 0.111(4) 0.065(3) 0.013(3) 0.059(3)
C9 0.062(2) 0.076(3) 0.054(2) 0.008(2) 0.0032(18) 0.040(2)
C10 0.062(3) 0.091(3) 0.071(3) 0.019(2) 0.014(2) 0.044(3)
C11 0.091(3) 0.111(4) 0.065(3) 0.024(3) 0.028(3) 0.067(3)
C12 0.108(4) 0.105(4) 0.054(3) 0.001(2) 0.016(3) 0.069(3)
C13 0.077(3) 0.090(3) 0.052(2) -0.004(2) 0.003(2) 0.048(3)
C14 0.063(2) 0.067(2) 0.0422(19) 0.0022(17) -0.0012(17) 0.030(2)
C15 0.064(3) 0.092(3) 0.058(3) 0.008(2) 0.003(2) 0.032(2)
C16 0.077(3) 0.099(4) 0.075(3) 0.010(3) 0.009(3) 0.010(3)
C17 0.123(5) 0.073(4) 0.082(4) 0.008(3) 0.017(4) 0.020(3)
C18 0.133(5) 0.071(3) 0.080(4) 0.010(3) 0.016(4) 0.048(3)
C19 0.087(3) 0.075(3) 0.061(3) 0.006(2) 0.004(2) 0.042(3)
C20 0.061(2) 0.064(2) 0.046(2) 0.0023(17) 0.0026(17) 0.034(2)
Br21 0.0730(3) 0.0774(3) 0.0563(3) 0.0033(2) 0.0117(2) 0.0439(3)
Br22 0.0648(3) 0.0774(3) 0.0497(3) 0.00014(19) -0.00694(18) 0.0395(2)
Br23 0.0795(4) 0.0790(4) 0.0721(3) -0.0003(3) 0.0214(3) 0.0297(3)
O1A 0.193(7) 0.176(6) 0.104(4) 0.007(4) 0.008(4) 0.095(5)
C2A 0.210(9) 0.262(11) 0.111(5) 0.004(8) -0.030(6) 0.063(9)
N3A 0.136(5) 0.229(8) 0.111(4) -0.008(5) -0.049(4) 0.091(6)
C4A 0.197(9) 0.288(15) 0.170(11) 0.005(11) -0.033(9) 0.025(11)
C5A 0.200(5) 0.206(5) 0.196(5) 0.001(2) 0.000(2) 0.099(3)
C7 0.069(3) 0.111(4) 0.059(3) 0.022(3) -0.003(2) 0.042(3)
C8 0.063(2) 0.071(2) 0.0422(19) 0.0076(17) 0.0023(16) 0.042(2)
C6 0.064(3) 0.143(5) 0.080(3) 0.047(3) -0.004(3) 0.042(3)

loop_
_atom_type_symbol
_atom_type_description
_atom_type_scat_dispersion_real
_atom_type_scat_dispersion_imag
_atom_type_scat_source
C C 0.0181 0.0091 'International Tables Vol C Tables 4.2.6.8 and 6.1.1.4'
H H 0.0000 0.0000 'International Tables Vol C Tables 4.2.6.8 and 6.1.1.4'
Br Br -0.6763 1.2805 'International Tables Vol C Tables 4.2.6.8 and 6.1.1.4'
N N 0.0311 0.0180 'International Tables Vol C Tables 4.2.6.8 and 6.1.1.4'
O O 0.0492 0.0322 'International Tables Vol C Tables 4.2.6.8 and 6.1.1.4'
P P 0.2955 0.4335 'International Tables Vol C Tables 4.2.6.8 and 6.1.1.4'

loop_
_geom_angle_atom_site_label_1
_geom_angle_atom_site_label_2
_geom_angle_atom_site_label_3
_geom_angle
_geom_angle_site_symmetry_1
_geom_angle_site_symmetry_3
_geom_angle_publ_flag
C14 P1 C2 109.6(2) . . ?
C14 P1 C8 109.3(2) . . ?
C2 P1 C8 109.82(19) . . ?
C14 P1 C20 109.4(2) . . ?
C2 P1 C20 108.6(2) . . ?
C8 P1 C20 110.1(2) . . ?
C3 C2 C7 120.6(5) . . ?
C3 C2 P1 122.5(4) . . ?
C7 C2 P1 116.8(4) . . ?
C2 C3 C4 118.3(6) . . ?
C2 C3 H3 120.8 . . ?
C4 C3 H3 120.8 . . ?
C5 C4 C3 120.8(7) . . ?
C5 C4 H4 119.6 . . ?
C3 C4 H4 119.6 . . ?
C6 C5 C4 121.3(6) . . ?
C6 C5 H5 119.3 . . ?
C4 C5 H5 119.3 . . ?
C8 C9 C10 119.5(5) . . ?
C8 C9 H9 120.2 . . ?
C10 C9 H9 120.2 . . ?
C11 C10 C9 119.5(5) . . ?
C11 C10 H10 120.3 . . ?
C9 C10 H10 120.3 . . ?
C12 C11 C10 121.0(5) . . ?
C12 C11 H11 119.5 . . ?
C10 C11 H11 119.5 . . ?
C11 C12 C13 120.5(5) . . ?
C11 C12 H12 119.7 . . ?
C13 C12 H12 119.7 . . ?
C12 C13 C8 119.1(5) . . ?
C12 C13 H13 120.5 . . ?
C8 C13 H13 120.5 . . ?
C15 C14 C19 119.7(5) . . ?
C15 C14 P1 120.6(4) . . ?
C19 C14 P1 119.6(4) . . ?
C16 C15 C14 118.9(6) . . ?
C16 C15 H15 120.6 . . ?
C14 C15 H15 120.6 . . ?
C17 C16 C15 120.4(7) . . ?
C17 C16 H16 119.8 . . ?
C15 C16 H16 119.8 . . ?
C18 C17 C16 121.2(6) . . ?
C18 C17 H17 119.4 . . ?
C16 C17 H17 119.4 . . ?
C17 C18 C19 120.1(7) . . ?
C17 C18 H18 119.9 . . ?
C19 C18 H18 119.9 . . ?
C18 C19 C14 119.7(6) . . ?
C18 C19 H19 120.1 . . ?
C14 C19 H19 120.1 . . ?
P1 C20 Br22 110.9(2) . . ?
P1 C20 Br21 109.5(2) . . ?
Br22 C20 Br21 109.3(2) . . ?
P1 C20 H20 109.0 . . ?
Br22 C20 H20 109.0 . . ?
Br21 C20 H20 109.0 . . ?
N3A C2A O1A 140.2(17) . . ?
N3A C2A H2A 109.9 . . ?
O1A C2A H2A 109.9 . . ?
C2A N3A C4A 109.4(13) . . ?
C2A N3A C5A 136.7(14) . . ?
C4A N3A C5A 113.3(10) . . ?
N3A C4A H4AA 109.5 . . ?
N3A C4A H4AB 109.5 . . ?
H4AA C4A H4AB 109.5 . . ?
N3A C4A H4AC 109.5 . . ?
H4AA C4A H4AC 109.5 . . ?
H4AB C4A H4AC 109.5 . . ?
N3A C5A H5AA 109.5 . . ?
N3A C5A H5AB 109.5 . . ?
H5AA C5A H5AB 109.5 . . ?
N3A C5A H5AC 109.5 . . ?
H5AA C5A H5AC 109.5 . . ?
H5AB C5A H5AC 109.5 . . ?
C6 C7 C2 118.6(7) . . ?
C6 C7 H7 120.7 . . ?
C2 C7 H7 120.7 . . ?
C9 C8 C13 120.3(4) . . ?
C9 C8 P1 121.8(3) . . ?
C13 C8 P1 117.6(4) . . ?
C5 C6 C7 120.4(7) . . ?
C5 C6 H6 119.8 . . ?
C7 C6 H6 119.8 . . ?

loop_
_geom_bond_atom_site_label_1
_geom_bond_atom_site_label_2
_geom_bond_distance
_geom_bond_site_symmetry_2
_geom_bond_publ_flag
P1 C14 1.793(5) . ?
P1 C2 1.795(4) . ?
P1 C8 1.802(4) . ?
P1 C20 1.810(4) . ?
C2 C3 1.365(8) . ?
C2 C7 1.407(8) . ?
C3 C4 1.410(8) . ?
C3 H3 0.9300 . ?
C4 C5 1.357(11) . ?
C4 H4 0.9300 . ?
C5 C6 1.336(11) . ?
C5 H5 0.9300 . ?
C9 C8 1.387(7) . ?
C9 C10 1.392(6) . ?
C9 H9 0.9300 . ?
C10 C11 1.375(8) . ?
C10 H10 0.9300 . ?
C11 C12 1.367(9) . ?
C11 H11 0.9300 . ?
C12 C13 1.378(7) . ?
C12 H12 0.9300 . ?
C13 C8 1.395(6) . ?
C13 H13 0.9300 . ?
C14 C15 1.392(7) . ?
C14 C19 1.393(7) . ?
C15 C16 1.391(9) . ?
C15 H15 0.9300 . ?
C16 C17 1.366(11) . ?
C16 H16 0.9300 . ?
C17 C18 1.351(11) . ?
C17 H17 0.9300 . ?
C18 C19 1.386(8) . ?
C18 H18 0.9300 . ?
C19 H19 0.9300 . ?
C20 Br22 1.950(4) . ?
C20 Br21 1.958(4) . ?
C20 H20 0.9800 . ?
O1A C2A 1.222(13) . ?
C2A N3A 1.146(13) . ?
C2A H2A 0.9300 . ?
N3A C4A 1.394(17) . ?
N3A C5A 1.409(14) . ?
C4A H4AA 0.9600 . ?
C4A H4AB 0.9600 . ?
C4A H4AC 0.9600 . ?
C5A H5AA 0.9600 . ?
C5A H5AB 0.9600 . ?
C5A H5AC 0.9600 . ?
C7 C6 1.402(8) . ?
C7 H7 0.9300 . ?
C6 H6 0.9300 . ?
